data_2107168
loop_
_publ_author_name
'Mariolacos, K.'
'Kupcik, V.'
'Miehe, G.'
'Ohmasa, M.'

_publ_section_title
;
 The crystal structure of Cu4 Bi5 S10 and its relation to the structures
 of hodrushite and cuprobismutite
;
_journal_name_full 'Acta Crystallographica B (24,1968-38,1982)'
_journal_page_first 703
_journal_page_last 708
_journal_volume 31
_journal_year 1975
_chemical_formula_sum 'Bi7 Cu4 S12'
_chemical_name_systematic 'Cu4 Bi7 S12'
_space_group_IT_number 12
_symmetry_space_group_name_Hall '-C 2y'
_symmetry_space_group_name_H-M 'C 1 2/m 1'
_cell_angle_alpha 90
_cell_angle_beta 101.26
_cell_angle_gamma 90
_cell_formula_units_Z 2
_cell_length_a 17.52
_cell_length_b 3.912
_cell_length_c 15.24
_cell_volume 1024.417
_citation_journal_id_ASTM ACBCAR
_cod_data_source_file Mariolacos_ACBCAR_1975_1132.cif
_cod_data_source_block Bi7Cu4S12
_cod_database_code 2107168

loop_
_symmetry_equiv_pos_as_xyz
x,y,z
-x,y,-z
-x,-y,-z
x,-y,z
x+1/2,y+1/2,z
-x+1/2,y+1/2,-z
-x+1/2,-y+1/2,-z
x+1/2,-y+1/2,z

loop_
_atom_site_label
_atom_site_type_symbol
_atom_site_fract_x
_atom_site_fract_y
_atom_site_fract_z
_atom_site_occupancy
_atom_site_U_iso_or_equiv
Bi2 Bi+3 0.256 0.5 0.129 1 0.0
S6 S-2 0.338 0.5 0.44 1 0.0
S2 S-2 0.033 0.5 0.11 1 0.0
Cu1 Cu+1 0.412 0 0.021 1 0.0
Cu2 Cu+1 0.357 0 0.358 1 0.0
S1 S-2 0.337 0.5 0.006 1 0.0
Bi4 Bi+3 0.174 0.5 0.406 1 0.0
Bi3 Bi+3 0.009 0 0.22 1 0.0
S5 S-2 0.017 0.5 0.38 1 0.0
Bi1 Bi+3 0 0 0.5 1 0.0
S3 S-2 0.35 0 0.209 1 0.0
S4 S-2 0.163 0 0.275 1 0.0
